data_2212566
loop_
_publ_author_name
'Zhao-Xun Lian'
'Hao-Hong Li'

_publ_section_title
;
 <i>trans</i>-Diaquabis(<i>N</i>,<i>N</i>'-dimethylethylenediamine)zinc(II)
 naphthalene-2,6-disulfonate
;
_journal_coeditor_code HB2284
_journal_issue 3
_journal_name_full 'Acta Crystallographica Section E'
_journal_page_first m731
_journal_page_last m733
_journal_paper_doi 10.1107/S1600536807005946
_journal_volume 63
_journal_year 2007
_chemical_formula_iupac '[Zn (C4 H12 N2)2 (H2 O)2] (C10 H6 O6 S2)'
_chemical_formula_moiety 'C8 H28 N4 O2 Zn 2+, C10 H6 O6 S2 2-'
_chemical_formula_sum 'C18 H34 N4 O8 S2 Zn'
_chemical_formula_weight 563.98
_chemical_name_systematic
;
trans-Diaquabis(N,N'-dimethylethylenediamine)zinc(II)
naphthalene-2,6-disulfonate
;
_space_group_IT_number 14
_symmetry_cell_setting monoclinic
_symmetry_space_group_name_Hall '-P 2ybc'
_symmetry_space_group_name_H-M 'P 1 21/c 1'
_atom_sites_solution_hydrogens mixed
_atom_sites_solution_primary direct
_atom_sites_solution_secondary difmap
_cell_angle_alpha 90.00
_cell_angle_beta 108.1340(10)
_cell_angle_gamma 90.00
_cell_formula_units_Z 2
_cell_length_a 8.4327(6)
_cell_length_b 13.5061(9)
_cell_length_c 11.4613(7)
_cell_measurement_reflns_used 8650
_cell_measurement_temperature 273(2)
_cell_measurement_theta_max 18
_cell_measurement_theta_min 12
_cell_volume 1240.52(14)
_computing_cell_refinement 'SAINT (Bruker, 1997)'
_computing_data_collection 'SMART (Bruker, 1997)'
_computing_data_reduction SAINT
_computing_molecular_graphics 'SHELXTL (Bruker, 1997)'
_computing_publication_material SHELXTL
_computing_structure_refinement 'SHELXL97 (Sheldrick, 1997)'
_computing_structure_solution 'SHELXS97 (Sheldrick, 1997)'
_diffrn_ambient_temperature 273(2)
_diffrn_measured_fraction_theta_full 0.975
_diffrn_measured_fraction_theta_max 0.975
_diffrn_measurement_device_type 'Bruker SMART CCD'
_diffrn_measurement_method \w
_diffrn_radiation_monochromator graphite
_diffrn_radiation_source 'fine-focus sealed tube'
_diffrn_radiation_type MoK\a
_diffrn_radiation_wavelength 0.71073
_diffrn_reflns_av_R_equivalents 0.0313
_diffrn_reflns_av_sigmaI/netI 0.0303
_diffrn_reflns_limit_h_max 6
_diffrn_reflns_limit_h_min -11
_diffrn_reflns_limit_k_max 18
_diffrn_reflns_limit_k_min -18
_diffrn_reflns_limit_l_max 16
_diffrn_reflns_limit_l_min -15
_diffrn_reflns_number 8650
_diffrn_reflns_theta_full 30.00
_diffrn_reflns_theta_max 30.00
_diffrn_reflns_theta_min 4.01
_diffrn_standards_decay_% 0
_diffrn_standards_number 0
_exptl_absorpt_coefficient_mu 1.208
_exptl_absorpt_correction_T_max 0.785
_exptl_absorpt_correction_T_min 0.566
_exptl_absorpt_correction_type multi-scan
_exptl_absorpt_process_details '(SADABS; Sheldrick, 1996)'
_exptl_crystal_colour Colourless
_exptl_crystal_density_diffrn 1.510
_exptl_crystal_density_method 'not measured'
_exptl_crystal_description Block
_exptl_crystal_F_000 592
_exptl_crystal_size_max 0.50
_exptl_crystal_size_mid 0.40
_exptl_crystal_size_min 0.20
_refine_diff_density_max 0.351
_refine_diff_density_min -0.234
_refine_ls_extinction_method none
_refine_ls_goodness_of_fit_ref 0.992
_refine_ls_hydrogen_treatment mixed
_refine_ls_matrix_type full
_refine_ls_number_parameters 161
_refine_ls_number_reflns 3528
_refine_ls_number_restraints 0
_refine_ls_restrained_S_all 0.992
_refine_ls_R_factor_all 0.0349
_refine_ls_R_factor_gt 0.0269
_refine_ls_shift/su_max 0.001
_refine_ls_shift/su_mean 0.000
_refine_ls_structure_factor_coef Fsqd
_refine_ls_weighting_details 'calc w=1/[\s^2^(Fo^2^)+(0.0428P)^2^] where P=(Fo^2^+2Fc^2^)/3'
_refine_ls_weighting_scheme calc
_refine_ls_wR_factor_gt 0.0711
_refine_ls_wR_factor_ref 0.0741
_reflns_number_gt 2915
_reflns_number_total 3528
_reflns_threshold_expression I>2\s(I)
_cod_data_source_file hb2284.cif
_cod_data_source_block I
_cod_depositor_comments
;
The following automatic conversions were performed:
'_symmetry_cell_setting' value 'Monoclinic' changed to 'monoclinic'
according to '/home/saulius/struct/CIF-dictionaries/cif_core.dic'
dictionary named 'cif_core.dic' version 2.4.1 from 2010-06-29.

Automatic conversion script
Id: cif_fix_enum 1527 2010-12-29 10:47:43Z saulius 

The following automatic conversions were performed:

'_symmetry_cell_setting' value 'Monoclinic' changed to 'monoclinic'
according to /home/saulius/struct/CIF-dictionaries/cif_core.dic
dictionary named 'cif_core.dic' version 2.4.1 from 2010-06-29.

Automatic conversion script
Id: cif_fix_values 1715 2011-07-08 13:25:40Z adriana 

The following automatic conversions were performed:

'_atom_sites_solution_hydrogens' value 'difmap and geom' was changed
to 'mixed'.

Automatic conversion script
Id: cif_fix_values 6452 2018-10-05 10:23:21Z andrius 
;
_cod_original_sg_symbol_H-M 'P 21/c'
_cod_database_code 2212566
_cod_database_fobs_code 2212566

loop_
_symmetry_equiv_pos_as_xyz
'x, y, z'
'-x, y+1/2, -z+1/2'
'-x, -y, -z'
'x, -y-1/2, z-1/2'

loop_
_atom_site_type_symbol
_atom_site_label
_atom_site_fract_x
_atom_site_fract_y
_atom_site_fract_z
_atom_site_U_iso_or_equiv
_atom_site_adp_type
_atom_site_calc_flag
_atom_site_refinement_flags
_atom_site_occupancy
Zn Zn1 0.0000 0.5000 0.5000 0.02784(8) Uani d S 1
S S1 0.45971(4) 0.69458(2) 0.40270(3) 0.03029(9) Uani d . 1
O O1 0.47387(15) 0.65197(8) 0.52254(10) 0.0448(3) Uani d . 1
O O2 0.29693(14) 0.68080(8) 0.31306(11) 0.0460(3) Uani d . 1
O O3 0.59487(13) 0.66265(8) 0.35699(10) 0.0407(2) Uani d . 1
O OW1 0.26466(13) 0.52517(8) 0.58584(10) 0.0382(2) Uani d . 1
H H1E 0.3186 0.5671 0.5628 0.046 Uiso d R 1
H H1F 0.3211 0.4684 0.6071 0.046 Uiso d R 1
N N1 -0.05358(18) 0.65185(9) 0.53622(13) 0.0373(3) Uani d . 1
H H1D -0.148(2) 0.6567(13) 0.4963(16) 0.043(5) Uiso d . 1
N N2 -0.03632(17) 0.47462(10) 0.67750(12) 0.0371(3) Uani d . 1
H H2C -0.115(2) 0.4280(15) 0.6688(17) 0.053(5) Uiso d . 1
C C1 0.0433(3) 0.73264(13) 0.50597(19) 0.0572(5) Uani d . 1
H H1A -0.0066 0.7950 0.5146 0.086 Uiso calc R 1
H H1B 0.0442 0.7252 0.4229 0.086 Uiso calc R 1
H H1C 0.1557 0.7306 0.5606 0.086 Uiso calc R 1
C C2 -0.0466(3) 0.65578(13) 0.66559(16) 0.0526(4) Uani d . 1
H H2A -0.1061 0.7138 0.6795 0.063 Uiso calc R 1
H H2B 0.0687 0.6612 0.7170 0.063 Uiso calc R 1
C C3 -0.1230(2) 0.56455(14) 0.69970(17) 0.0503(4) Uani d . 1
H H3A -0.1159 0.5677 0.7857 0.060 Uiso calc R 1
H H3B -0.2400 0.5612 0.6516 0.060 Uiso calc R 1
C C4 0.1126(2) 0.45105(17) 0.78057(16) 0.0577(5) Uani d . 1
H H4A 0.1875 0.5065 0.7968 0.086 Uiso calc R 1
H H4B 0.1672 0.3943 0.7603 0.086 Uiso calc R 1
H H4C 0.0805 0.4370 0.8522 0.086 Uiso calc R 1
C C5 0.48851(16) 0.82383(9) 0.42724(12) 0.0273(3) Uani d . 1
C C6 0.45242(17) 0.86798(9) 0.52361(12) 0.0289(3) Uani d . 1
H H6 0.4161 0.8297 0.5778 0.035 Uiso calc R 1
C C7 0.47023(16) 0.97146(9) 0.54097(12) 0.0264(3) Uani d . 1
C C8 0.54670(18) 0.88018(10) 0.34478(13) 0.0332(3) Uani d . 1
H H8 0.5702 0.8494 0.2795 0.040 Uiso calc R 1
C C9 0.56809(19) 0.97978(10) 0.36155(13) 0.0327(3) Uani d . 1
H H9 0.6085 1.0164 0.3082 0.039 Uiso calc R 1

loop_
_atom_site_aniso_label
_atom_site_aniso_U_11
_atom_site_aniso_U_22
_atom_site_aniso_U_33
_atom_site_aniso_U_12
_atom_site_aniso_U_13
_atom_site_aniso_U_23
Zn1 0.02848(12) 0.02467(12) 0.03117(12) -0.00068(8) 0.01044(9) -0.00125(8)
S1 0.02971(17) 0.02116(16) 0.04022(19) -0.00131(12) 0.01119(14) -0.00036(12)
O1 0.0591(7) 0.0292(5) 0.0494(6) -0.0046(5) 0.0217(6) 0.0080(5)
O2 0.0335(6) 0.0370(6) 0.0602(7) -0.0063(4) 0.0040(5) -0.0064(5)
O3 0.0400(6) 0.0297(5) 0.0572(7) 0.0051(4) 0.0222(5) -0.0012(5)
OW1 0.0289(5) 0.0330(5) 0.0507(6) -0.0021(4) 0.0097(5) 0.0063(4)
N1 0.0353(7) 0.0307(6) 0.0452(7) -0.0004(5) 0.0117(6) -0.0026(5)
N2 0.0350(7) 0.0393(7) 0.0381(7) -0.0067(5) 0.0130(5) 0.0007(5)
C1 0.0726(13) 0.0321(9) 0.0738(13) -0.0074(8) 0.0329(11) -0.0019(8)
C2 0.0703(12) 0.0413(9) 0.0520(10) -0.0030(8) 0.0275(9) -0.0153(7)
C3 0.0546(10) 0.0555(10) 0.0505(10) -0.0018(8) 0.0305(8) -0.0092(8)
C4 0.0522(10) 0.0751(13) 0.0421(10) -0.0055(10) 0.0094(8) 0.0133(9)
C5 0.0265(6) 0.0219(6) 0.0330(7) -0.0011(5) 0.0085(5) 0.0005(5)
C6 0.0318(6) 0.0247(6) 0.0319(6) -0.0036(5) 0.0126(5) 0.0037(5)
C7 0.0281(6) 0.0240(6) 0.0275(6) -0.0016(5) 0.0095(5) 0.0018(5)
C8 0.0415(8) 0.0291(7) 0.0327(7) 0.0003(6) 0.0168(6) -0.0004(5)
C9 0.0428(8) 0.0276(6) 0.0335(7) -0.0013(6) 0.0203(6) 0.0035(5)

loop_
_atom_type_symbol
_atom_type_description
_atom_type_scat_dispersion_real
_atom_type_scat_dispersion_imag
_atom_type_scat_source
C C 0.0033 0.0016 'International Tables Vol C Tables 4.2.6.8 and 6.1.1.4'
H H 0.0000 0.0000 'International Tables Vol C Tables 4.2.6.8 and 6.1.1.4'
N N 0.0061 0.0033 'International Tables Vol C Tables 4.2.6.8 and 6.1.1.4'
O O 0.0106 0.0060 'International Tables Vol C Tables 4.2.6.8 and 6.1.1.4'
S S 0.1246 0.1234 'International Tables Vol C Tables 4.2.6.8 and 6.1.1.4'
Zn Zn 0.2839 1.4301 'International Tables Vol C Tables 4.2.6.8 and 6.1.1.4'

loop_
_geom_angle_atom_site_label_1
_geom_angle_atom_site_label_2
_geom_angle_atom_site_label_3
_geom_angle_site_symmetry_1
_geom_angle_site_symmetry_3
_geom_angle
_geom_angle_publ_flag
OW1 Zn1 OW1 . 3_566 180.0 ?
OW1 Zn1 N1 . . 90.64(5) n
OW1 Zn1 N1 3_566 . 89.36(5) ?
OW1 Zn1 N1 . 3_566 89.36(5) ?
OW1 Zn1 N1 3_566 3_566 90.64(5) ?
N1 Zn1 N1 . 3_566 180.0 ?
OW1 Zn1 N2 . 3_566 88.57(5) n
OW1 Zn1 N2 3_566 3_566 91.43(5) ?
N1 Zn1 N2 . 3_566 97.37(5) n
N1 Zn1 N2 3_566 3_566 82.63(5) ?
OW1 Zn1 N2 . . 91.43(5) n
OW1 Zn1 N2 3_566 . 88.57(5) ?
N1 Zn1 N2 . . 82.63(5) ?
N1 Zn1 N2 3_566 . 97.37(5) ?
N2 Zn1 N2 3_566 . 180.0 ?
O2 S1 O1 . . 113.51(7) ?
O2 S1 O3 . . 112.39(7) ?
O1 S1 O3 . . 112.14(7) ?
O2 S1 C5 . . 106.98(6) ?
O1 S1 C5 . . 105.78(6) ?
O3 S1 C5 . . 105.31(6) ?
Zn1 OW1 H1E . . 123.9 ?
Zn1 OW1 H1F . . 112.0 ?
H1E OW1 H1F . . 112.2 ?
C2 N1 C1 . . 111.21(14) ?
C2 N1 Zn1 . . 106.42(10) ?
C1 N1 Zn1 . . 119.58(11) ?
C2 N1 H1D . . 107.6(13) ?
C1 N1 H1D . . 109.6(13) ?
Zn1 N1 H1D . . 101.6(13) ?
C4 N2 C3 . . 112.61(15) ?
C4 N2 Zn1 . . 116.93(11) ?
C3 N2 Zn1 . . 104.60(10) ?
C4 N2 H2C . . 110.9(12) ?
C3 N2 H2C . . 101.9(12) ?
Zn1 N2 H2C . . 108.8(12) ?
N1 C1 H1A . . 109.5 ?
N1 C1 H1B . . 109.5 ?
H1A C1 H1B . . 109.5 ?
N1 C1 H1C . . 109.5 ?
H1A C1 H1C . . 109.5 ?
H1B C1 H1C . . 109.5 ?
N1 C2 C3 . . 110.42(14) ?
N1 C2 H2A . . 109.6 ?
C3 C2 H2A . . 109.6 ?
N1 C2 H2B . . 109.6 ?
C3 C2 H2B . . 109.6 ?
H2A C2 H2B . . 108.1 ?
N2 C3 C2 . . 110.78(13) ?
N2 C3 H3A . . 109.5 ?
C2 C3 H3A . . 109.5 ?
N2 C3 H3B . . 109.5 ?
C2 C3 H3B . . 109.5 ?
H3A C3 H3B . . 108.1 ?
N2 C4 H4A . . 109.5 ?
N2 C4 H4B . . 109.5 ?
H4A C4 H4B . . 109.5 ?
N2 C4 H4C . . 109.5 ?
H4A C4 H4C . . 109.5 ?
H4B C4 H4C . . 109.5 ?
C6 C5 C8 . . 120.97(12) ?
C6 C5 S1 . . 120.17(10) ?
C8 C5 S1 . . 118.86(10) ?
C5 C6 C7 . . 120.22(12) ?
C5 C6 H6 . . 119.9 ?
C7 C6 H6 . . 119.9 ?
C6 C7 C9 . 3_676 122.00(12) ?
C6 C7 C7 . 3_676 119.16(15) ?
C9 C7 C7 3_676 3_676 118.84(15) ?
C9 C8 C5 . . 119.67(12) ?
C9 C8 H8 . . 120.2 ?
C5 C8 H8 . . 120.2 ?
C8 C9 C7 . 3_676 121.12(12) ?
C8 C9 H9 . . 119.4 ?
C7 C9 H9 3_676 . 119.4 ?

loop_
_geom_bond_atom_site_label_1
_geom_bond_atom_site_label_2
_geom_bond_site_symmetry_2
_geom_bond_distance
_geom_bond_publ_flag
Zn1 OW1 . 2.1674(10) y
Zn1 OW1 3_566 2.1674(10) ?
Zn1 N1 . 2.1678(13) y
Zn1 N1 3_566 2.1678(13) ?
Zn1 N2 3_566 2.1766(13) ?
Zn1 N2 . 2.1766(13) y
S1 O2 . 1.4479(11) n
S1 O1 . 1.4594(11) n
S1 O3 . 1.4599(10) n
S1 C5 . 1.7728(13) ?
OW1 H1E . 0.8196 ?
OW1 H1F . 0.8952 ?
N1 C2 . 1.466(2) ?
N1 C1 . 1.468(2) ?
N1 H1D . 0.785(18) ?
N2 C4 . 1.466(2) ?
N2 C3 . 1.480(2) ?
N2 H2C . 0.90(2) ?
C1 H1A . 0.9600 ?
C1 H1B . 0.9600 ?
C1 H1C . 0.9600 ?
C2 C3 . 1.498(3) ?
C2 H2A . 0.9700 ?
C2 H2B . 0.9700 ?
C3 H3A . 0.9700 ?
C3 H3B . 0.9700 ?
C4 H4A . 0.9600 ?
C4 H4B . 0.9600 ?
C4 H4C . 0.9600 ?
C5 C6 . 1.3703(19) ?
C5 C8 . 1.4148(18) ?
C6 C7 . 1.4131(18) ?
C6 H6 . 0.9300 ?
C7 C9 3_676 1.4181(19) ?
C7 C7 3_676 1.422(2) ?
C8 C9 . 1.3629(19) ?
C8 H8 . 0.9300 ?
C9 C7 3_676 1.4181(19) ?
C9 H9 . 0.9300 ?

loop_
_geom_hbond_atom_site_label_D
_geom_hbond_atom_site_label_H
_geom_hbond_atom_site_label_A
_geom_hbond_site_symmetry_A
_geom_hbond_distance_DH
_geom_hbond_distance_HA
_geom_hbond_distance_DA
_geom_hbond_angle_DHA
OW1 H1E O1 . 0.82 1.90 2.7144(15) 171
OW1 H1F O3 3_666 0.90 1.90 2.7900(14) 170
N1 H1D O3 1_455 0.785(18) 2.261(18) 3.0395(19) 171.2(18)
N2 H2C O2 3_566 0.90(2) 2.18(2) 3.0652(17) 168.6(16)
